data_4027763
loop_
_publ_author_name
'Ra\'ul Garc\'ia'
'M \'Angeles Herranz'
'M Rosario Torres'
'Pierre-Antoine Bouit'
'Juan Luis Delgado'
'Joaqu\'in Calbo'
'Pedro M. Viruela'
'Enrique Ort\'i'
'Nazario Mart\'in'

_publ_section_title
;
 Tuning the Electronic Properties of Nonplanar exTTF-Based Push-Pull
 Chromophores by Aryl Substitution
;
_journal_name_full 'Journal of Organic Chemistry'
_journal_page_first 10707
_journal_page_last 10717
_journal_paper_doi 10.1021/jo302047m
_journal_volume 77
_journal_year 2012
_chemical_formula_moiety 'C48 H20 N8 S4 . 2(C1 H2 Cl2)'
_chemical_formula_sum 'C50 H24 Cl4 N8 S4'
_chemical_formula_weight 1006.81
_chemical_name_systematic
; 
 ? 
;
_space_group_IT_number 15
_symmetry_cell_setting monoclinic
_symmetry_space_group_name_Hall '-C 2yc'
_symmetry_space_group_name_H-M 'C 1 2/c 1'
_atom_sites_solution_hydrogens geom
_atom_sites_solution_primary direct
_atom_sites_solution_secondary difmap
_audit_creation_method SHELXL-97
_cell_angle_alpha 90.00
_cell_angle_beta 104.835(2)
_cell_angle_gamma 90.00
_cell_formula_units_Z 4
_cell_length_a 33.413(3)
_cell_length_b 9.4529(8)
_cell_length_c 15.7550(13)
_cell_measurement_reflns_used 2056
_cell_measurement_temperature 296(2)
_cell_measurement_theta_max 21.61
_cell_measurement_theta_min 2.24
_cell_volume 4810.3(7)
_computing_cell_refinement 'Bruker SMART'
_computing_data_collection 'Bruker SMART'
_computing_data_reduction 'Bruker SAINT'
_computing_molecular_graphics 'Bruker SHELXTL'
_computing_publication_material 'Bruker SHELXTL'
_computing_structure_refinement 'SHELXL-97 (Sheldrick, 1997)'
_computing_structure_solution 'SHELXS-97 (Sheldrick, 1990)'
_diffrn_ambient_temperature 296(2)
_diffrn_measured_fraction_theta_full 0.996
_diffrn_measured_fraction_theta_max 0.996
_diffrn_measurement_device_type 'CCD area detector'
_diffrn_measurement_method 'phi and omega scans'
_diffrn_radiation_monochromator graphite
_diffrn_radiation_source 'fine-focus sealed tube'
_diffrn_radiation_type MoK\a
_diffrn_radiation_wavelength 0.71073
_diffrn_reflns_av_R_equivalents 0.0873
_diffrn_reflns_av_sigmaI/netI 0.1360
_diffrn_reflns_limit_h_max 40
_diffrn_reflns_limit_h_min -42
_diffrn_reflns_limit_k_max 12
_diffrn_reflns_limit_k_min -11
_diffrn_reflns_limit_l_max 19
_diffrn_reflns_limit_l_min -19
_diffrn_reflns_number 21014
_diffrn_reflns_theta_full 27.00
_diffrn_reflns_theta_max 27.00
_diffrn_reflns_theta_min 1.26
_exptl_absorpt_coefficient_mu 0.465
_exptl_absorpt_correction_type none
_exptl_crystal_colour dark
_exptl_crystal_density_diffrn 1.390
_exptl_crystal_description prismatic
_exptl_crystal_F_000 2048
_exptl_crystal_size_max 0.41
_exptl_crystal_size_mid 0.12
_exptl_crystal_size_min 0.05
_refine_diff_density_max 1.258
_refine_diff_density_min -1.067
_refine_diff_density_rms 0.102
_refine_ls_extinction_method none
_refine_ls_goodness_of_fit_ref 0.993
_refine_ls_hydrogen_treatment constr
_refine_ls_matrix_type full
_refine_ls_number_parameters 271
_refine_ls_number_reflns 5223
_refine_ls_number_restraints 6
_refine_ls_restrained_S_all 0.994
_refine_ls_R_factor_all 0.1995
_refine_ls_R_factor_gt 0.0844
_refine_ls_shift/su_max 0.005
_refine_ls_shift/su_mean 0.001
_refine_ls_structure_factor_coef Fsqd
_refine_ls_weighting_details 'calc w=1/[\s^2^(Fo^2^)+(0.1700P)^2^+0.0000P] where P=(Fo^2^+2Fc^2^)/3'
_refine_ls_weighting_scheme calc
_refine_ls_wR_factor_gt 0.2614
_refine_ls_wR_factor_ref 0.3264
_reflns_number_gt 1906
_reflns_number_total 5223
_reflns_threshold_expression >2sigma(I)
_cod_data_source_file jo302047m_si_001.cif
_cod_data_source_block rg282
_cod_original_cell_volume 4810.4(7)
_cod_database_code 4027763

loop_
_symmetry_equiv_pos_as_xyz
'x, y, z'
'-x, y, -z+1/2'
'x+1/2, y+1/2, z'
'-x+1/2, y+1/2, -z+1/2'
'-x, -y, -z'
'x, -y, z-1/2'
'-x+1/2, -y+1/2, -z'
'x+1/2, -y+1/2, z-1/2'

loop_
_atom_site_label
_atom_site_type_symbol
_atom_site_fract_x
_atom_site_fract_y
_atom_site_fract_z
_atom_site_U_iso_or_equiv
_atom_site_adp_type
_atom_site_occupancy
_atom_site_symmetry_multiplicity
_atom_site_calc_flag
_atom_site_refinement_flags
C1 C 0.4426(3) 0.3392(8) -0.0399(5) 0.072(2) Uani 1 1 d .
H1 H 0.4235 0.3994 -0.0756 0.087 Uiso 1 1 calc R
C2 C 0.4809(3) 0.3373(9) -0.0431(5) 0.073(2) Uani 1 1 d .
H2 H 0.4902 0.3965 -0.0812 0.088 Uiso 1 1 calc R
C3 C 0.47835(17) 0.1625(7) 0.0824(4) 0.0431(15) Uani 1 1 d .
C4 C 0.48857(16) 0.0850(6) 0.1576(3) 0.0378(14) Uani 1 1 d .
C5 C 0.45734(16) 0.0421(6) 0.2048(4) 0.0356(13) Uani 1 1 d .
C6 C 0.46928(15) 0.0409(6) 0.2986(3) 0.0352(13) Uani 1 1 d .
C7 C 0.44064(16) -0.0010(7) 0.3425(4) 0.0409(15) Uani 1 1 d .
H7 H 0.4483 -0.0030 0.4035 0.049 Uiso 1 1 calc R
C8 C 0.40060(18) -0.0405(7) 0.2983(4) 0.0464(16) Uani 1 1 d .
H8 H 0.3818 -0.0667 0.3301 0.056 Uiso 1 1 calc R
C9 C 0.38845(16) -0.0411(6) 0.2068(3) 0.0350(13) Uani 1 1 d .
C10 C 0.41762(16) 0.0003(6) 0.1615(4) 0.0374(14) Uani 1 1 d .
H10 H 0.4100 -0.0004 0.1005 0.045 Uiso 1 1 calc R
C11 C 0.34686(17) -0.0810(6) 0.1577(4) 0.0379(14) Uani 1 1 d .
C12 C 0.33044(15) -0.0077(6) 0.0703(3) 0.0341(13) Uani 1 1 d .
C13 C 0.31679(17) 0.1367(6) 0.0733(4) 0.0396(14) Uani 1 1 d .
C14 C 0.3032(2) 0.1847(8) 0.1444(4) 0.0554(18) Uani 1 1 d .
H14 H 0.3032 0.1237 0.1907 0.066 Uiso 1 1 calc R
C15 C 0.2898(2) 0.3222(9) 0.1471(5) 0.074(2) Uani 1 1 d .
H15 H 0.2804 0.3521 0.1948 0.089 Uiso 1 1 calc R
C16 C 0.2901(2) 0.4153(8) 0.0809(6) 0.074(2) Uani 1 1 d .
H16 H 0.2804 0.5072 0.0828 0.089 Uiso 1 1 calc R
C17 C 0.3049(2) 0.3708(8) 0.0114(5) 0.0613(19) Uani 1 1 d .
H17 H 0.3062 0.4344 -0.0328 0.074 Uiso 1 1 calc R
C18 C 0.31761(19) 0.2348(7) 0.0067(4) 0.0485(16) Uani 1 1 d .
H18 H 0.3270 0.2063 -0.0413 0.058 Uiso 1 1 calc R
C19 C 0.32120(17) -0.1734(6) 0.1843(4) 0.0406(14) Uani 1 1 d .
C20 C 0.33297(19) -0.2616(7) 0.2604(4) 0.0464(16) Uani 1 1 d D
C21 C 0.2789(2) -0.1883(7) 0.1357(4) 0.0461(16) Uani 1 1 d D
C22 C 0.33008(17) -0.0854(7) -0.0024(4) 0.0385(14) Uani 1 1 d .
C23 C 0.31314(18) -0.0392(7) -0.0904(4) 0.0447(15) Uani 1 1 d D
C24 C 0.3487(2) -0.2241(8) 0.0036(4) 0.0511(17) Uani 1 1 d D
N1 N 0.3415(2) -0.3360(7) 0.3184(4) 0.0700(18) Uani 1 1 d D
N2 N 0.24510(19) -0.1981(7) 0.0984(4) 0.0705(18) Uani 1 1 d D
N3 N 0.29901(18) -0.0074(6) -0.1623(4) 0.0606(16) Uani 1 1 d D
N4 N 0.3657(2) -0.3296(8) 0.0091(5) 0.081(2) Uani 1 1 d D
S1 S 0.42818(5) 0.2255(2) 0.03361(11) 0.0580(6) Uani 1 1 d .
S2 S 0.51431(6) 0.2210(2) 0.02572(11) 0.0643(6) Uani 1 1 d .
C25 C 0.4068 0.4908 0.1873 0.233 Uani 1 1 d D
H25A H 0.3795 0.5332 0.1754 0.279 Uiso 1 1 calc R
H25B H 0.4085 0.4379 0.1356 0.279 Uiso 1 1 calc R
Cl1 Cl 0.4440 0.6263 0.2054 0.258 Uani 1 1 d D
Cl2 Cl 0.4125 0.3735 0.2753 0.251 Uani 1 1 d D

loop_
_atom_site_aniso_label
_atom_site_aniso_U_11
_atom_site_aniso_U_22
_atom_site_aniso_U_33
_atom_site_aniso_U_23
_atom_site_aniso_U_13
_atom_site_aniso_U_12
C1 0.080(6) 0.066(5) 0.053(5) 0.025(4) -0.014(4) -0.011(5)
C2 0.076(6) 0.089(6) 0.044(4) 0.026(4) -0.005(4) -0.017(5)
C3 0.035(3) 0.061(4) 0.026(3) 0.001(3) -0.005(3) -0.006(3)
C4 0.033(3) 0.052(4) 0.025(3) -0.001(3) -0.001(2) -0.006(3)
C5 0.026(3) 0.044(4) 0.034(3) 0.002(3) 0.002(2) 0.003(3)
C6 0.022(3) 0.050(4) 0.029(3) -0.002(3) -0.001(2) 0.010(3)
C7 0.030(3) 0.066(4) 0.023(3) 0.000(3) 0.000(2) -0.001(3)
C8 0.034(3) 0.070(5) 0.036(3) 0.007(3) 0.010(3) 0.002(3)
C9 0.025(3) 0.046(4) 0.029(3) -0.001(3) -0.001(2) -0.002(3)
C10 0.035(3) 0.046(4) 0.029(3) 0.004(3) 0.005(3) 0.001(3)
C11 0.035(3) 0.048(4) 0.031(3) 0.000(3) 0.008(3) 0.002(3)
C12 0.021(3) 0.048(4) 0.030(3) 0.003(3) 0.000(2) -0.005(3)
C13 0.032(3) 0.047(4) 0.035(3) -0.001(3) -0.001(3) -0.003(3)
C14 0.061(4) 0.060(5) 0.046(4) 0.004(3) 0.014(3) 0.008(4)
C15 0.088(6) 0.071(6) 0.066(5) -0.006(4) 0.026(5) 0.019(5)
C16 0.068(5) 0.050(5) 0.099(7) -0.001(5) 0.012(5) 0.007(4)
C17 0.060(5) 0.053(5) 0.061(5) 0.012(4) -0.002(4) -0.002(4)
C18 0.047(4) 0.051(4) 0.043(4) 0.000(3) 0.003(3) -0.003(3)
C19 0.036(3) 0.051(4) 0.033(3) 0.002(3) 0.007(3) -0.003(3)
C20 0.045(4) 0.051(4) 0.041(4) 0.000(3) 0.006(3) -0.002(3)
C21 0.045(4) 0.050(4) 0.042(4) 0.002(3) 0.010(3) -0.012(3)
C22 0.031(3) 0.050(4) 0.031(3) 0.003(3) 0.001(3) -0.005(3)
C23 0.038(3) 0.057(4) 0.038(4) -0.004(3) 0.008(3) -0.009(3)
C24 0.047(4) 0.062(5) 0.041(4) -0.007(4) 0.004(3) -0.010(4)
N1 0.086(5) 0.067(4) 0.053(4) 0.018(3) 0.012(3) 0.000(4)
N2 0.047(4) 0.083(5) 0.074(4) 0.003(4) 0.002(3) -0.017(3)
N3 0.071(4) 0.070(4) 0.040(3) -0.004(3) 0.013(3) -0.013(3)
N4 0.094(5) 0.064(5) 0.076(5) -0.007(4) 0.003(4) 0.015(4)
S1 0.0516(11) 0.0729(13) 0.0411(10) 0.0123(9) -0.0033(8) 0.0055(9)
S2 0.0551(11) 0.0919(15) 0.0416(10) 0.0165(10) 0.0048(9) -0.0183(10)
C25 0.285 0.172 0.180 -0.093 -0.052 0.091
Cl1 0.259 0.320 0.157 -0.040 -0.017 0.034
Cl2 0.335 0.134 0.201 -0.017 -0.084 0.103

loop_
_atom_type_symbol
_atom_type_description
_atom_type_scat_dispersion_real
_atom_type_scat_dispersion_imag
_atom_type_scat_source
C C 0.0033 0.0016 'International Tables Vol C Tables 4.2.6.8 and 6.1.1.4'
H H 0.0000 0.0000 'International Tables Vol C Tables 4.2.6.8 and 6.1.1.4'
N N 0.0061 0.0033 'International Tables Vol C Tables 4.2.6.8 and 6.1.1.4'
S S 0.1246 0.1234 'International Tables Vol C Tables 4.2.6.8 and 6.1.1.4'
Cl Cl 0.1484 0.1585 'International Tables Vol C Tables 4.2.6.8 and 6.1.1.4'

loop_
_geom_angle_atom_site_label_1
_geom_angle_atom_site_label_2
_geom_angle_atom_site_label_3
_geom_angle
_geom_angle_site_symmetry_1
_geom_angle_site_symmetry_3
C2 C1 S1 117.6(6) . .
C2 C1 H1 121.2 . .
S1 C1 H1 121.2 . .
C1 C2 S2 118.0(6) . .
C1 C2 H2 121.0 . .
S2 C2 H2 121.0 . .
C4 C3 S2 124.0(5) . .
C4 C3 S1 124.2(5) . .
S2 C3 S1 111.7(3) . .
C3 C4 C6 124.2(5) . 2_655
C3 C4 C5 122.1(5) . .
C6 C4 C5 113.7(5) 2_655 .
C10 C5 C6 119.0(5) . .
C10 C5 C4 122.7(5) . .
C6 C5 C4 118.3(5) . .
C7 C6 C5 118.4(5) . .
C7 C6 C4 123.7(5) . 2_655
C5 C6 C4 117.8(5) . 2_655
C6 C7 C8 122.0(5) . .
C6 C7 H7 119.0 . .
C8 C7 H7 119.0 . .
C7 C8 C9 120.4(5) . .
C7 C8 H8 119.8 . .
C9 C8 H8 119.8 . .
C8 C9 C10 117.9(5) . .
C8 C9 C11 122.4(5) . .
C10 C9 C11 119.7(5) . .
C5 C10 C9 122.2(5) . .
C5 C10 H10 118.9 . .
C9 C10 H10 118.9 . .
C19 C11 C9 126.3(5) . .
C19 C11 C12 117.6(5) . .
C9 C11 C12 116.0(5) . .
C22 C12 C13 127.2(5) . .
C22 C12 C11 116.3(5) . .
C13 C12 C11 116.5(5) . .
C14 C13 C18 117.4(6) . .
C14 C13 C12 120.5(6) . .
C18 C13 C12 122.1(5) . .
C15 C14 C13 120.5(7) . .
C15 C14 H14 119.7 . .
C13 C14 H14 119.7 . .
C16 C15 C14 121.3(7) . .
C16 C15 H15 119.4 . .
C14 C15 H15 119.4 . .
C15 C16 C17 118.9(7) . .
C15 C16 H16 120.5 . .
C17 C16 H16 120.5 . .
C18 C17 C16 120.8(7) . .
C18 C17 H17 119.6 . .
C16 C17 H17 119.6 . .
C17 C18 C13 121.0(6) . .
C17 C18 H18 119.5 . .
C13 C18 H18 119.5 . .
C11 C19 C21 120.7(5) . .
C11 C19 C20 124.9(5) . .
C21 C19 C20 114.5(5) . .
N1 C20 C19 177.0(7) . .
N2 C21 C19 178.4(8) . .
C12 C22 C23 124.7(6) . .
C12 C22 C24 121.6(5) . .
C23 C22 C24 113.6(5) . .
N3 C23 C22 177.2(7) . .
N4 C24 C22 175.7(7) . .
C1 S1 C3 96.0(4) . .
C2 S2 C3 95.8(3) . .
Cl2 C25 Cl1 114.0 . .
Cl2 C25 H25A 108.8 . .
Cl1 C25 H25A 108.8 . .
Cl2 C25 H25B 108.8 . .
Cl1 C25 H25B 108.8 . .
H25A C25 H25B 107.7 . .

loop_
_geom_bond_atom_site_label_1
_geom_bond_atom_site_label_2
_geom_bond_distance
_geom_bond_site_symmetry_2
C1 C2 1.293(10) .
C1 S1 1.736(8) .
C1 H1 0.9300 .
C2 S2 1.736(8) .
C2 H2 0.9300 .
C3 C4 1.360(8) .
C3 S2 1.760(6) .
C3 S1 1.759(6) .
C4 C6 1.462(7) 2_655
C4 C5 1.484(7) .
C5 C10 1.385(7) .
C5 C6 1.429(8) .
C6 C7 1.375(7) .
C6 C4 1.462(7) 2_655
C7 C8 1.392(7) .
C7 H7 0.9300 .
C8 C9 1.395(8) .
C8 H8 0.9300 .
C9 C10 1.402(7) .
C9 C11 1.456(7) .
C10 H10 0.9300 .
C11 C19 1.363(8) .
C11 C12 1.513(7) .
C12 C22 1.359(8) .
C12 C13 1.444(8) .
C13 C14 1.387(8) .
C13 C18 1.406(8) .
C14 C15 1.379(10) .
C14 H14 0.9300 .
C15 C16 1.365(11) .
C15 H15 0.9300 .
C16 C17 1.377(10) .
C16 H16 0.9300 .
C17 C18 1.363(10) .
C17 H17 0.9300 .
C18 H18 0.9300 .
C19 C21 1.430(9) .
C19 C20 1.430(9) .
C20 N1 1.130(7) .
C21 N2 1.137(7) .
C22 C23 1.425(9) .
C22 C24 1.443(10) .
C23 N3 1.150(7) .
C24 N4 1.141(8) .
C25 Cl2 1.7469 .
C25 Cl1 1.7566 .
C25 H25A 0.9700 .
C25 H25B 0.9700 .

loop_
_geom_torsion_atom_site_label_1
_geom_torsion_atom_site_label_2
_geom_torsion_atom_site_label_3
_geom_torsion_atom_site_label_4
_geom_torsion
_geom_torsion_site_symmetry_1
_geom_torsion_site_symmetry_4
S1 C1 C2 S2 0.3(10) . .
S2 C3 C4 C6 0.4(9) . 2_655
S1 C3 C4 C6 -175.6(5) . 2_655
S2 C3 C4 C5 177.9(4) . .
S1 C3 C4 C5 1.9(9) . .
C3 C4 C5 C10 38.7(9) . .
C6 C4 C5 C10 -143.6(6) 2_655 .
C3 C4 C5 C6 -142.8(6) . .
C6 C4 C5 C6 34.9(7) 2_655 .
C10 C5 C6 C7 -0.4(8) . .
C4 C5 C6 C7 -179.0(5) . .
C10 C5 C6 C4 179.8(5) . 2_655
C4 C5 C6 C4 1.2(7) . 2_655
C5 C6 C7 C8 -0.7(9) . .
C4 C6 C7 C8 179.2(6) 2_655 .
C6 C7 C8 C9 1.2(10) . .
C7 C8 C9 C10 -0.5(9) . .
C7 C8 C9 C11 -179.7(6) . .
C6 C5 C10 C9 1.0(8) . .
C4 C5 C10 C9 179.5(5) . .
C8 C9 C10 C5 -0.6(9) . .
C11 C9 C10 C5 178.6(5) . .
C8 C9 C11 C19 -29.3(9) . .
C10 C9 C11 C19 151.6(6) . .
C8 C9 C11 C12 148.3(6) . .
C10 C9 C11 C12 -30.8(8) . .
C19 C11 C12 C22 -78.2(7) . .
C9 C11 C12 C22 104.0(6) . .
C19 C11 C12 C13 101.6(6) . .
C9 C11 C12 C13 -76.2(6) . .
C22 C12 C13 C14 154.0(6) . .
C11 C12 C13 C14 -25.8(8) . .
C22 C12 C13 C18 -27.8(9) . .
C11 C12 C13 C18 152.5(5) . .
C18 C13 C14 C15 2.2(10) . .
C12 C13 C14 C15 -179.4(6) . .
C13 C14 C15 C16 -1.0(12) . .
C14 C15 C16 C17 -1.4(12) . .
C15 C16 C17 C18 2.5(11) . .
C16 C17 C18 C13 -1.3(10) . .
C14 C13 C18 C17 -1.1(9) . .
C12 C13 C18 C17 -179.4(6) . .
C9 C11 C19 C21 171.0(6) . .
C12 C11 C19 C21 -6.6(8) . .
C9 C11 C19 C20 -8.9(10) . .
C12 C11 C19 C20 173.6(6) . .
C11 C19 C20 N1 -131(14) . .
C21 C19 C20 N1 49(15) . .
C11 C19 C21 N2 -99(27) . .
C20 C19 C21 N2 80(27) . .
C13 C12 C22 C23 -4.5(9) . .
C11 C12 C22 C23 175.3(5) . .
C13 C12 C22 C24 173.4(5) . .
C11 C12 C22 C24 -6.9(8) . .
C12 C22 C23 N3 -147(14) . .
C24 C22 C23 N3 35(14) . .
C12 C22 C24 N4 -80(10) . .
C23 C22 C24 N4 98(10) . .
C2 C1 S1 C3 5.2(7) . .
C4 C3 S1 C1 168.0(6) . .
S2 C3 S1 C1 -8.4(4) . .
C1 C2 S2 C3 -5.6(7) . .
C4 C3 S2 C2 -167.9(6) . .
S1 C3 S2 C2 8.5(4) . .
